data_1568679
loop_
_publ_author_name
'El Mostafa Khechoubi'
'A. Bendani'
'N Guyen Ba Chanh'
'Christian Courseille'
'Robert Duplessix'
'Michel Couzi'

_publ_section_title
;
 Thermal conformational changes in a bidimensional molecular composite
 material: A thermodynamic and crystallographic study of NH3-(CH2)4-NH3
 CdCl4
;
_publ_section_title_footnote
;
;
_journal_issue 11
_journal_name_full 'Journal of Physics and Chemistry of Solids'
_journal_page_first 1277
_journal_page_last 1288
_journal_volume 55
_journal_year 1994
_chemical_compound_source 'see text'
_chemical_formula_moiety 'C4 H14 N2,Cd Cl4'
_chemical_formula_sum 'C4 H14 Cd Cl4 N2'
_chemical_formula_weight 344.38
_chemical_name_systematic
;
catena-(Propane-1,4-diammonium bis(\m~2~-chloro)-dichloro-cadmium(ii))
;
_space_group_IT_number 14
_space_group_name_Hall '-P 2yab'
_space_group_name_H-M_alt 'P 1 21/a 1'
_symmetry_cell_setting monoclinic
_symmetry_Int_Tables_number 14
_symmetry_space_group_name_Hall '-P 2yab'
_symmetry_space_group_name_H-M 'P 1 21/a 1'
_audit_creation_date 'Monday, 17 January 2022 '
_audit_creation_method 'PLATON <TABLE ACC> option'
_cell_angle_alpha 90
_cell_angle_beta 101.56(1)
_cell_angle_gamma 90
_cell_formula_units_Z 4
_cell_length_a 7.657(1)
_cell_length_b 7.585(1)
_cell_length_c 9.541(2)
_cell_volume 542.89(15)
_diffrn_ambient_temperature 293
_exptl_crystal_density_diffrn 2.905
_refine_ls_R_factor_gt 0.0767
_refine_ls_wR_factor_gt 0.0767
_cod_data_source_file 2C4CdCl4-V.cif
_cod_data_source_block 2C4CdCl4_V
_cod_original_cell_volume 1161.922
_cod_original_sg_symbol_H-M 'P 21/a'
_cod_database_code 1568679

loop_
_symmetry_equiv_pos_site_id
_symmetry_equiv_pos_as_xyz
1 x,y,z
2 1/2-x,1/2+y,-z
3 -x,-y,-z
4 -1/2+x,-1/2-y,z

loop_
_atom_site_label
_atom_site_type_symbol
_atom_site_thermal_displace_type
_atom_site_fract_x
_atom_site_fract_y
_atom_site_fract_z
_atom_site_occupancy
_atom_site_U_iso_or_equiv
_atom_site_calc_flag
_atom_site_refinement_flags
_atom_site_disorder_assembly
_atom_site_disorder_group
Cd1 Cd Uiso 0.00000 0.00000 0.00000 1.000 0.0250(10) . . . .
Cl1 Cl Uiso 0.23450(10) 0.25980(10) -0.03400(10) 1.000 0.0340(10) . . . .
Cl2 Cl Uiso 0.0589(2) 0.05310(10) 0.26490(10) 1.000 0.0370(10) . . . .
N1 N Uiso 0.0646(7) 0.4705(5) 0.2305(5) 1.000 0.042(3) . . . .
C2 C Uiso 0.1401(7) 0.5721(8) 0.3603(5) 1.000 0.041(3) . . . .
C3 C Uiso 0.0143(7) 0.5858(6) 0.4629(5) 1.000 0.037(3) . . . .
H1A H Uiso 0.07215 0.53373 0.15336 1.000 0.0504 . . . .
H1B H Uiso 0.12529 0.37052 0.22990 1.000 0.0504 . . . .
H1C H Uiso -0.04920 0.44593 0.22990 1.000 0.0504 . . . .
H2A H Uiso 0.24868 0.51462 0.40874 1.000 0.0492 . . . .
H2B H Uiso 0.16770 0.69009 0.33208 1.000 0.0492 . . . .
H3A H Uiso -0.10032 0.62602 0.40995 1.000 0.0444 . . . .
H3B H Uiso 0.06211 0.67191 0.53568 1.000 0.0444 . . . .

loop_
_atom_type_symbol
_atom_type_description
_atom_type_scat_dispersion_real
_atom_type_scat_dispersion_imag
_atom_type_scat_source
C C 0.0033 0.0016 ' International Tables Vol C Tables 4.2.6.8 and 6.1.1.4'
H H 0.0000 0.0000 ' International Tables Vol C Tables 4.2.6.8 and 6.1.1.4'
Cd Cd -0.8075 1.2024 ' International Tables Vol C Tables 4.2.6.8 and 6.1.1.4'
Cl Cl 0.1484 0.1585 ' International Tables Vol C Tables 4.2.6.8 and 6.1.1.4'
N N 0.0061 0.0033 ' International Tables Vol C Tables 4.2.6.8 and 6.1.1.4'

loop_
_geom_angle_atom_site_label_1
_geom_angle_atom_site_label_2
_geom_angle_atom_site_label_3
_geom_angle
_geom_angle_site_symmetry_1
_geom_angle_site_symmetry_2
_geom_angle_site_symmetry_3
_geom_angle_publ_flag
Cl1 Cd1 Cl2 90.81(3) . . . yes
Cl1 Cd1 Cl1 90.23(3) . . 2_545 yes
Cl1 Cd1 Cl1 180.00 . . 3_555 yes
Cl1 Cd1 Cl2 89.19(3) . . 3_555 yes
Cl1 Cd1 Cl1 89.77(3) . . 4_455 yes
Cl1 Cd1 Cl2 90.47(4) 2_545 . . yes
Cl1 Cd1 Cl2 89.19(3) 3_555 . . yes
Cl2 Cd1 Cl2 180.00 . . 3_555 yes
Cl1 Cd1 Cl2 89.53(4) 4_455 . . yes
Cl1 Cd1 Cl1 89.77(3) 2_545 . 3_555 yes
Cl1 Cd1 Cl2 89.53(4) 2_545 . 3_555 yes
Cl1 Cd1 Cl1 180.00 2_545 . 4_455 yes
Cl1 Cd1 Cl2 90.81(3) 3_555 . 3_555 yes
Cl1 Cd1 Cl1 90.23(3) 3_555 . 4_455 yes
Cl1 Cd1 Cl2 90.47(4) 4_455 . 3_555 yes
Cd1 Cl1 Cd1 166.02(4) . . 2_555 yes
H1B N1 H1C 109.00 . . . no
C2 N1 H1C 109.00 . . . no
C2 N1 H1A 109.00 . . . no
C2 N1 H1B 109.00 . . . no
H1A N1 H1B 109.00 . . . no
H1A N1 H1C 109.00 . . . no
N1 C2 C3 112.8(5) . . . yes
C2 C3 C3 114.5(4) . . 3_566 no
N1 C2 H2A 109.00 . . . no
N1 C2 H2B 109.00 . . . no
C3 C2 H2A 109.00 . . . no
C3 C2 H2B 109.00 . . . no
H2A C2 H2B 109.00 . . . no
C2 C3 H3A 108.00 . . . no
C2 C3 H3B 108.00 . . . no
H3A C3 H3B 109.00 . . . no
C3 C3 H3A 108.00 3_566 . . no
C3 C3 H3B 108.00 3_566 . . no

loop_
_geom_bond_atom_site_label_1
_geom_bond_atom_site_label_2
_geom_bond_distance
_geom_bond_site_symmetry_1
_geom_bond_site_symmetry_2
_geom_bond_publ_flag
Cd1 Cl1 2.7287(10) . . yes
Cd1 Cl2 2.5093(11) . . yes
Cd1 Cl1 2.7006(10) . 2_545 yes
Cd1 Cl1 2.7287(10) . 3_555 yes
Cd1 Cl2 2.5093(11) . 3_555 yes
Cd1 Cl1 2.7006(10) . 4_455 yes
N1 C2 1.475(7) . . yes
N1 H1B 0.8900 . . no
N1 H1C 0.8900 . . no
N1 H1A 0.8900 . . no
C2 C3 1.508(7) . . no
C3 C3 1.518(7) . 3_566 no
C2 H2A 0.9700 . . no
C2 H2B 0.9700 . . no
C3 H3A 0.9700 . . no
C3 H3B 0.9700 . . no

loop_
_geom_hbond_atom_site_label_D
_geom_hbond_atom_site_label_H
_geom_hbond_atom_site_label_A
_geom_hbond_distance_DH
_geom_hbond_distance_HA
_geom_hbond_distance_DA
_geom_hbond_angle_DHA
_geom_hbond_site_symmetry_A
_geom_hbond_publ_flag
N1 H1A Cl1 0.8900 2.6700 3.443(5) 146.00 2_555 yes
N1 H1B Cl2 0.8900 2.5000 3.184(4) 134.00 . yes

loop_
_geom_torsion_atom_site_label_1
_geom_torsion_atom_site_label_2
_geom_torsion_atom_site_label_3
_geom_torsion_atom_site_label_4
_geom_torsion
_geom_torsion_site_symmetry_1
_geom_torsion_site_symmetry_2
_geom_torsion_site_symmetry_3
_geom_torsion_site_symmetry_4
_geom_torsion_publ_flag
N1 C2 C3 C3 70.1(6) . . . 3_566 no
C2 C3 C3 C2 -180.0(4) . . 3_566 3_566 no
